data_7021594
loop_
_publ_author_name
'Mansell, Stephen M.'
'Bonnet, Fanny'
'Visseaux, Marc'
'Arnold, Polly L.'

_publ_section_title
;
 Uranium(iv) amido-borohydrides as highly active diene polymerisation
 catalysts.
;
_journal_issue 25
_journal_name_full 'Dalton transactions (Cambridge, England : 2003)'
_journal_page_first 9033
_journal_page_last 9039
_journal_paper_doi 10.1039/c3dt50131k
_journal_volume 42
_journal_year 2013
_chemical_formula_moiety 'C28 H64 B2 N2 Si4 U'
_chemical_formula_sum 'C28 H64 B2 N2 Si4 U'
_chemical_formula_weight 800.82
_chemical_name_systematic
;
?
;
_space_group_IT_number 92
_symmetry_cell_setting tetragonal
_symmetry_space_group_name_Hall 'P 4abw 2nw'
_symmetry_space_group_name_H-M 'P 41 21 2'
_atom_sites_solution_hydrogens geom
_atom_sites_solution_primary direct
_atom_sites_solution_secondary difmap
_audit_creation_method SHELXL-97
_cell_angle_alpha 90.00
_cell_angle_beta 90.00
_cell_angle_gamma 90.00
_cell_formula_units_Z 4
_cell_length_a 12.63590(10)
_cell_length_b 12.63590(10)
_cell_length_c 22.6693(2)
_cell_measurement_reflns_used 43762
_cell_measurement_temperature 170(2)
_cell_measurement_theta_max 36.2274
_cell_measurement_theta_min 3.1348
_cell_volume 3619.52(5)
_computing_cell_refinement
;
CrysAlisPro, Agilent Technologies,
Version 1.171.35.19 (release 27-10-2011 CrysAlis171 .NET)
(compiled Oct 27 2011,15:02:11)
;
_computing_data_collection
;
CrysAlisPro, Agilent Technologies,
Version 1.171.35.19 (release 27-10-2011 CrysAlis171 .NET)
(compiled Oct 27 2011,15:02:11)
;
_computing_data_reduction
;
CrysAlisPro, Agilent Technologies,
Version 1.171.35.19 (release 27-10-2011 CrysAlis171 .NET)
(compiled Oct 27 2011,15:02:11)
;
_computing_structure_refinement 'SHELXL-97 (Sheldrick, 2008)'
_computing_structure_solution SHELXS
_diffrn_ambient_temperature 170(2)
_diffrn_detector_area_resol_mean 16.1042
_diffrn_measured_fraction_theta_full 0.999
_diffrn_measured_fraction_theta_max 0.999
_diffrn_measurement_device_type 'Xcalibur, Eos'
_diffrn_measurement_method '\w scans'
_diffrn_radiation_monochromator graphite
_diffrn_radiation_source 'Enhance (Mo) X-ray Source'
_diffrn_radiation_type MoK\a
_diffrn_radiation_wavelength 0.71073
_diffrn_reflns_av_R_equivalents 0.0536
_diffrn_reflns_av_sigmaI/netI 0.0215
_diffrn_reflns_limit_h_max 21
_diffrn_reflns_limit_h_min -21
_diffrn_reflns_limit_k_max 21
_diffrn_reflns_limit_k_min -21
_diffrn_reflns_limit_l_max 37
_diffrn_reflns_limit_l_min -37
_diffrn_reflns_number 141972
_diffrn_reflns_theta_full 36.31
_diffrn_reflns_theta_max 36.31
_diffrn_reflns_theta_min 3.14
_diffrn_standards_number 0
_exptl_absorpt_coefficient_mu 4.636
_exptl_absorpt_correction_T_max 0.867
_exptl_absorpt_correction_T_min 0.724
_exptl_absorpt_correction_type analytical
_exptl_absorpt_process_details
;
CrysAlisPro, Agilent Technologies,
Version 1.171.35.19 (release 27-10-2011 CrysAlis171 .NET)
(compiled Oct 27 2011,15:02:11)
Analytical numeric absorption correction using a
multifaceted crystal
model based
on expressions derived by R.C. Clark & J.S. Reid.
(Clark, R. C. & Reid, J. S. (1995). Acta Cryst. A51,
887-897)
;
_exptl_crystal_colour 'Pale blue'
_exptl_crystal_density_diffrn 1.470
_exptl_crystal_density_method 'not measured'
_exptl_crystal_description Prism
_exptl_crystal_F_000 1616
_exptl_crystal_size_max 0.3840
_exptl_crystal_size_mid 0.2984
_exptl_crystal_size_min 0.1425
_refine_diff_density_max 2.001
_refine_diff_density_min -1.238
_refine_diff_density_rms 0.088
_refine_ls_abs_structure_details 'Flack H D (1983), Acta Cryst. A39, 876-881'
_refine_ls_abs_structure_Flack 0.664(4)
_refine_ls_extinction_method none
_refine_ls_goodness_of_fit_ref 1.089
_refine_ls_hydrogen_treatment mixed
_refine_ls_matrix_type full
_refine_ls_number_parameters 177
_refine_ls_number_reflns 8762
_refine_ls_number_restraints 0
_refine_ls_restrained_S_all 1.089
_refine_ls_R_factor_all 0.0311
_refine_ls_R_factor_gt 0.0256
_refine_ls_shift/su_max 0.001
_refine_ls_shift/su_mean 0.000
_refine_ls_structure_factor_coef Fsqd
_refine_ls_weighting_details 'calc w=1/[\s^2^(Fo^2^)+(0.0195P)^2^+2.5103P] where P=(Fo^2^+2Fc^2^)/3'
_refine_ls_weighting_scheme calc
_refine_ls_wR_factor_gt 0.0500
_refine_ls_wR_factor_ref 0.0515
_reflns_number_gt 8028
_reflns_number_total 8762
_reflns_threshold_expression >2\s(I)
_cod_data_source_file c3dt50131k.txt
_cod_data_source_block U(N'SiMe2CH2BBNH)2
_cod_depositor_comments
;
The following automatic conversions were performed:

'_symmetry_cell_setting' value 'Tetragonal' changed to 'tetragonal'
according to /home/saulius/struct/CIF-dictionaries/cif_core.dic
dictionary named 'cif_core.dic' version 2.4.2 from 2011-04-26.

Automatic conversion script
Id: cif_fix_values 1891 2012-01-12 08:04:46Z andrius 
;
_cod_original_sg_symbol_H-M P4(1)2(1)2
_cod_database_code 7021594

loop_
_symmetry_equiv_pos_as_xyz
'x, y, z'
'-x, -y, z+1/2'
'-y+1/2, x+1/2, z+1/4'
'y+1/2, -x+1/2, z+3/4'
'-x+1/2, y+1/2, -z+1/4'
'x+1/2, -y+1/2, -z+3/4'
'y, x, -z'
'-y, -x, -z+1/2'

loop_
_atom_site_label
_atom_site_type_symbol
_atom_site_fract_x
_atom_site_fract_y
_atom_site_fract_z
_atom_site_U_iso_or_equiv
_atom_site_adp_type
_atom_site_occupancy
_atom_site_symmetry_multiplicity
_atom_site_calc_flag
_atom_site_refinement_flags
U1 U 0.523993(6) 0.523993(6) 0.0000 0.01834(2) Uani 1 2 d S
B1 B 0.6767(2) 0.4854(2) 0.07677(11) 0.0238(4) Uani 1 1 d .
H12 H 0.625(2) 0.410(2) 0.0554(13) 0.036 Uiso 1 1 d .
N1 N 0.38833(15) 0.51170(17) 0.06055(8) 0.0236(4) Uani 1 1 d .
Si1 Si 0.25190(5) 0.50530(6) 0.04933(3) 0.02854(15) Uani 1 1 d .
Si2 Si 0.44795(5) 0.53015(6) 0.12897(2) 0.02489(12) Uani 1 1 d .
C1 C 0.2211(3) 0.4325(3) -0.02042(16) 0.0513(9) Uani 1 1 d .
H1A H 0.2624 0.4627 -0.0529 0.077 Uiso 1 1 calc R
H1B H 0.1455 0.4390 -0.0292 0.077 Uiso 1 1 calc R
H1C H 0.2394 0.3576 -0.0157 0.077 Uiso 1 1 calc R
C2 C 0.1937(3) 0.6408(3) 0.04449(17) 0.0451(8) Uani 1 1 d .
H2A H 0.2126 0.6812 0.0799 0.068 Uiso 1 1 calc R
H2B H 0.1165 0.6355 0.0416 0.068 Uiso 1 1 calc R
H2C H 0.2214 0.6769 0.0095 0.068 Uiso 1 1 calc R
C3 C 0.1868(3) 0.4357(3) 0.11230(16) 0.0499(9) Uani 1 1 d .
H3A H 0.2215 0.3674 0.1188 0.075 Uiso 1 1 calc R
H3B H 0.1119 0.4242 0.1032 0.075 Uiso 1 1 calc R
H3C H 0.1929 0.4791 0.1480 0.075 Uiso 1 1 calc R
C4 C 0.4493(2) 0.4082(2) 0.17589(12) 0.0409(7) Uani 1 1 d .
H4A H 0.3774 0.3930 0.1896 0.061 Uiso 1 1 calc R
H4B H 0.4957 0.4195 0.2100 0.061 Uiso 1 1 calc R
H4C H 0.4756 0.3483 0.1527 0.061 Uiso 1 1 calc R
C5 C 0.3909(3) 0.6450(3) 0.17002(12) 0.0420(7) Uani 1 1 d .
H5A H 0.3889 0.7071 0.1441 0.063 Uiso 1 1 calc R
H5B H 0.4349 0.6605 0.2046 0.063 Uiso 1 1 calc R
H5C H 0.3189 0.6278 0.1829 0.063 Uiso 1 1 calc R
C6 C 0.58964(18) 0.56638(19) 0.11062(9) 0.0254(5) Uani 1 1 d .
H6A H 0.5859 0.6312 0.0862 0.030 Uiso 1 1 calc R
H6B H 0.6230 0.5874 0.1483 0.030 Uiso 1 1 calc R
C7 C 0.7622(2) 0.4331(2) 0.12138(12) 0.0318(5) Uani 1 1 d .
H7 H 0.7224 0.3977 0.1540 0.038 Uiso 1 1 calc R
C8 C 0.8312(2) 0.5201(3) 0.14873(13) 0.0407(6) Uani 1 1 d .
H8A H 0.8854 0.4862 0.1740 0.049 Uiso 1 1 calc R
H8B H 0.7861 0.5643 0.1746 0.049 Uiso 1 1 calc R
C9 C 0.8874(3) 0.5927(3) 0.10409(17) 0.0477(8) Uani 1 1 d .
H9A H 0.9136 0.6561 0.1251 0.057 Uiso 1 1 calc R
H9B H 0.9496 0.5548 0.0880 0.057 Uiso 1 1 calc R
C10 C 0.8179(2) 0.6284(2) 0.05276(14) 0.0358(6) Uani 1 1 d .
H10A H 0.8640 0.6591 0.0219 0.043 Uiso 1 1 calc R
H10B H 0.7705 0.6854 0.0669 0.043 Uiso 1 1 calc R
C11 C 0.74924(19) 0.54109(19) 0.02438(11) 0.0249(5) Uani 1 1 d .
H11 H 0.7002 0.5754 -0.0045 0.030 Uiso 1 1 calc R
C12 C 0.8116(2) 0.4538(2) -0.00847(13) 0.0336(6) Uani 1 1 d .
H12A H 0.7606 0.4085 -0.0300 0.040 Uiso 1 1 calc R
H12B H 0.8579 0.4879 -0.0381 0.040 Uiso 1 1 calc R
C13 C 0.8799(3) 0.3831(3) 0.03119(15) 0.0451(7) Uani 1 1 d .
H13A H 0.9008 0.3195 0.0085 0.054 Uiso 1 1 calc R
H13B H 0.9454 0.4220 0.0414 0.054 Uiso 1 1 calc R
C14 C 0.8261(3) 0.3474(2) 0.08842(14) 0.0403(7) Uani 1 1 d .
H14A H 0.8812 0.3199 0.1154 0.048 Uiso 1 1 calc R
H14B H 0.7779 0.2880 0.0790 0.048 Uiso 1 1 calc R

loop_
_atom_site_aniso_label
_atom_site_aniso_U_11
_atom_site_aniso_U_22
_atom_site_aniso_U_33
_atom_site_aniso_U_23
_atom_site_aniso_U_13
_atom_site_aniso_U_12
U1 0.01920(3) 0.01920(3) 0.01663(3) 0.00055(3) -0.00055(3) 0.00036(4)
B1 0.0267(11) 0.0221(11) 0.0226(10) 0.0023(9) -0.0038(8) -0.0010(10)
N1 0.0239(8) 0.0264(9) 0.0206(8) 0.0031(7) 0.0020(6) -0.0010(7)
Si1 0.0216(3) 0.0326(4) 0.0315(3) 0.0070(3) 0.0011(2) -0.0003(3)
Si2 0.0266(3) 0.0282(3) 0.0198(2) 0.0018(2) 0.00224(18) -0.0011(3)
C1 0.0378(17) 0.062(2) 0.0543(19) -0.0049(17) -0.0138(14) -0.0028(16)
C2 0.0299(14) 0.0416(17) 0.064(2) 0.0099(15) 0.0013(14) 0.0096(12)
C3 0.0346(15) 0.062(2) 0.0531(19) 0.0235(17) 0.0035(14) -0.0121(15)
C4 0.0471(17) 0.0433(16) 0.0323(12) 0.0126(11) -0.0051(11) -0.0093(12)
C5 0.0488(17) 0.0480(17) 0.0294(12) -0.0088(11) 0.0093(11) 0.0061(14)
C6 0.0274(11) 0.0263(10) 0.0225(9) -0.0020(8) -0.0017(7) -0.0016(9)
C7 0.0347(13) 0.0307(12) 0.0300(12) 0.0049(10) -0.0112(10) 0.0035(11)
C8 0.0374(13) 0.0445(15) 0.0401(14) -0.0029(14) -0.0179(11) 0.0019(14)
C9 0.0333(15) 0.0476(19) 0.062(2) -0.0023(16) -0.0186(14) -0.0105(14)
C10 0.0292(13) 0.0308(13) 0.0474(16) 0.0036(12) -0.0035(12) -0.0070(10)
C11 0.0218(10) 0.0242(12) 0.0287(10) 0.0031(8) -0.0030(8) 0.0004(8)
C12 0.0288(11) 0.0333(13) 0.0386(15) -0.0003(10) 0.0033(10) 0.0042(9)
C13 0.0394(16) 0.0444(17) 0.0516(18) -0.0025(14) -0.0008(14) 0.0192(14)
C14 0.0434(16) 0.0308(13) 0.0467(17) 0.0031(12) -0.0136(13) 0.0118(12)

loop_
_atom_type_symbol
_atom_type_description
_atom_type_scat_dispersion_real
_atom_type_scat_dispersion_imag
_atom_type_scat_source
C C 0.0033 0.0016 'International Tables Vol C Tables 4.2.6.8 and 6.1.1.4'
H H 0.0000 0.0000 'International Tables Vol C Tables 4.2.6.8 and 6.1.1.4'
B B 0.0013 0.0007 'International Tables Vol C Tables 4.2.6.8 and 6.1.1.4'
N N 0.0061 0.0033 'International Tables Vol C Tables 4.2.6.8 and 6.1.1.4'
U U -9.6767 9.6646 'International Tables Vol C Tables 4.2.6.8 and 6.1.1.4'
Si Si 0.0817 0.0704 'International Tables Vol C Tables 4.2.6.8 and 6.1.1.4'

loop_
_exptl_crystal_face_index_h
_exptl_crystal_face_index_k
_exptl_crystal_face_index_l
_exptl_crystal_face_perp_dist
_exptl_oxdiff_crystal_face_indexfrac_h
_exptl_oxdiff_crystal_face_indexfrac_k
_exptl_oxdiff_crystal_face_indexfrac_l
_exptl_oxdiff_crystal_face_x
_exptl_oxdiff_crystal_face_y
_exptl_oxdiff_crystal_face_z
-6 8 -27 0.1591 -6.0003 8.0002 -26.9998 0.0157 0.6583 -0.7719
6 -8 27 0.1591 6.0003 -8.0002 26.9998 -0.0157 -0.6583 0.7719
13 13 0 0.2897 13.0002 13.0004 0.0017 -0.0958 -0.7261 -0.7270
-13 -13 0 0.0697 -13.0002 -13.0004 -0.0017 0.0958 0.7261 0.7270
8 -16 -2 0.1315 8.0014 -16.0000 -1.9961 -0.8076 -0.0425 0.5985
-1 -12 -24 0.1452 -0.9990 -12.0000 -23.9966 -0.7171 0.6993 0.1277
-13 -1 21 0.1687 -13.0012 -1.0004 20.9950 0.8005 0.1270 0.5572
-6 4 29 0.1784 -6.0011 3.9997 28.9954 0.8214 -0.3924 0.3971
-11 14 -4 0.1218 -11.0014 14.0000 -4.0038 0.7604 0.3139 -0.5818
7 -9 -25 0.1370 7.0014 -8.9998 -24.9950 -0.9416 0.3483 -0.1121
-15 3 16 0.1436 -15.0014 2.9996 15.9946 0.9115 0.2468 0.3104
13 12 1 0.0649 13.0002 12.0004 1.0017 -0.1091 -0.7307 -0.6643

loop_
_geom_angle_atom_site_label_1
_geom_angle_atom_site_label_2
_geom_angle_atom_site_label_3
_geom_angle
_geom_angle_site_symmetry_1
_geom_angle_site_symmetry_3
N1 U1 N1 106.19(11) 7 .
N1 U1 B1 108.56(8) 7 .
N1 U1 B1 98.34(7) . .
N1 U1 B1 98.34(7) 7 7
N1 U1 B1 108.56(8) . 7
B1 U1 B1 134.62(12) . 7
N1 U1 C6 139.16(7) 7 .
N1 U1 C6 70.95(7) . .
B1 U1 C6 36.83(8) . .
B1 U1 C6 121.61(8) 7 .
N1 U1 C6 70.95(7) 7 7
N1 U1 C6 139.16(7) . 7
B1 U1 C6 121.61(8) . 7
B1 U1 C6 36.83(8) 7 7
C6 U1 C6 138.02(10) . 7
N1 U1 C11 130.47(7) 7 7
N1 U1 C11 104.21(7) . 7
B1 U1 C11 104.56(8) . 7
B1 U1 C11 34.31(7) 7 7
C6 U1 C11 87.67(7) . 7
C6 U1 C11 60.47(7) 7 7
N1 U1 C11 104.21(7) 7 .
N1 U1 C11 130.47(7) . .
B1 U1 C11 34.31(7) . .
B1 U1 C11 104.56(8) 7 .
C6 U1 C11 60.47(7) . .
C6 U1 C11 87.67(7) 7 .
C11 U1 C11 83.72(9) 7 .
N1 U1 Si2 33.55(5) 7 7
N1 U1 Si2 126.14(5) . 7
B1 U1 Si2 123.31(6) . 7
B1 U1 Si2 66.88(6) 7 7
C6 U1 Si2 159.70(5) . 7
C6 U1 Si2 37.57(5) 7 7
C11 U1 Si2 97.08(5) 7 7
C11 U1 Si2 100.31(5) . 7
N1 U1 Si2 126.14(5) 7 .
N1 U1 Si2 33.55(5) . .
B1 U1 Si2 66.88(6) . .
B1 U1 Si2 123.31(6) 7 .
C6 U1 Si2 37.57(5) . .
C6 U1 Si2 159.70(5) 7 .
C11 U1 Si2 100.31(5) 7 .
C11 U1 Si2 97.08(5) . .
Si2 U1 Si2 156.60(2) 7 .
N1 U1 H12 83.8(8) 7 .
N1 U1 H12 92.7(8) . .
B1 U1 H12 28.2(8) . .
B1 U1 H12 156.9(8) 7 .
C6 U1 H12 56.3(8) . .
C6 U1 H12 126.3(8) 7 .
C11 U1 H12 132.5(8) 7 .
C11 U1 H12 53.0(8) . .
Si2 U1 H12 108.1(7) 7 .
Si2 U1 H12 70.7(7) . .
C7 B1 C11 104.58(19) . .
C7 B1 C6 113.48(19) . .
C11 B1 C6 115.4(2) . .
C7 B1 U1 166.51(19) . .
C11 B1 U1 81.58(13) . .
C6 B1 U1 73.23(11) . .
C7 B1 H12 106.2(14) . .
C11 B1 H12 109.6(14) . .
C6 B1 H12 107.2(14) . .
U1 B1 H12 60.3(14) . .
Si2 N1 Si1 124.33(11) . .
Si2 N1 U1 102.07(9) . .
Si1 N1 U1 132.99(10) . .
N1 Si1 C2 110.81(13) . .
N1 Si1 C3 110.21(13) . .
C2 Si1 C3 107.66(18) . .
N1 Si1 C1 110.58(14) . .
C2 Si1 C1 108.64(18) . .
C3 Si1 C1 108.85(18) . .
N1 Si2 C5 112.39(12) . .
N1 Si2 C4 113.58(12) . .
C5 Si2 C4 111.09(14) . .
N1 Si2 C6 104.23(9) . .
C5 Si2 C6 106.64(13) . .
C4 Si2 C6 108.36(12) . .
N1 Si2 U1 44.37(6) . .
C5 Si2 U1 127.81(10) . .
C4 Si2 U1 121.05(10) . .
C6 Si2 U1 60.17(6) . .
Si1 C1 H1A 109.5 . .
Si1 C1 H1B 109.5 . .
H1A C1 H1B 109.5 . .
Si1 C1 H1C 109.5 . .
H1A C1 H1C 109.5 . .
H1B C1 H1C 109.5 . .
Si1 C2 H2A 109.5 . .
Si1 C2 H2B 109.5 . .
H2A C2 H2B 109.5 . .
Si1 C2 H2C 109.5 . .
H2A C2 H2C 109.5 . .
H2B C2 H2C 109.5 . .
Si1 C3 H3A 109.5 . .
Si1 C3 H3B 109.5 . .
H3A C3 H3B 109.5 . .
Si1 C3 H3C 109.5 . .
H3A C3 H3C 109.5 . .
H3B C3 H3C 109.5 . .
Si2 C4 H4A 109.5 . .
Si2 C4 H4B 109.5 . .
H4A C4 H4B 109.5 . .
Si2 C4 H4C 109.5 . .
H4A C4 H4C 109.5 . .
H4B C4 H4C 109.5 . .
Si2 C5 H5A 109.5 . .
Si2 C5 H5B 109.5 . .
H5A C5 H5B 109.5 . .
Si2 C5 H5C 109.5 . .
H5A C5 H5C 109.5 . .
H5B C5 H5C 109.5 . .
B1 C6 Si2 124.74(16) . .
B1 C6 U1 69.94(11) . .
Si2 C6 U1 82.26(8) . .
B1 C6 H6A 106.1 . .
Si2 C6 H6A 106.1 . .
U1 C6 H6A 68.2 . .
B1 C6 H6B 106.1 . .
Si2 C6 H6B 106.1 . .
U1 C6 H6B 171.2 . .
H6A C6 H6B 106.3 . .
C8 C7 C14 113.7(3) . .
C8 C7 B1 109.8(2) . .
C14 C7 B1 109.4(2) . .
C8 C7 H7 107.9 . .
C14 C7 H7 107.9 . .
B1 C7 H7 107.9 . .
C7 C8 C9 115.1(2) . .
C7 C8 H8A 108.5 . .
C9 C8 H8A 108.5 . .
C7 C8 H8B 108.5 . .
C9 C8 H8B 108.5 . .
H8A C8 H8B 107.5 . .
C10 C9 C8 114.3(2) . .
C10 C9 H9A 108.7 . .
C8 C9 H9A 108.7 . .
C10 C9 H9B 108.7 . .
C8 C9 H9B 108.7 . .
H9A C9 H9B 107.6 . .
C9 C10 C11 115.4(2) . .
C9 C10 H10A 108.4 . .
C11 C10 H10A 108.4 . .
C9 C10 H10B 108.4 . .
C11 C10 H10B 108.4 . .
H10A C10 H10B 107.5 . .
C10 C11 C12 115.1(2) . .
C10 C11 B1 108.4(2) . .
C12 C11 B1 108.9(2) . .
C10 C11 U1 133.01(17) . .
C12 C11 U1 110.75(16) . .
B1 C11 U1 64.11(11) . .
C10 C11 H11 108.1 . .
C12 C11 H11 108.1 . .
B1 C11 H11 108.1 . .
U1 C11 H11 45.7 . .
C13 C12 C11 114.8(2) . .
C13 C12 H12A 108.6 . .
C11 C12 H12A 108.6 . .
C13 C12 H12B 108.6 . .
C11 C12 H12B 108.6 . .
H12A C12 H12B 107.5 . .
C14 C13 C12 114.7(3) . .
C14 C13 H13A 108.6 . .
C12 C13 H13A 108.6 . .
C14 C13 H13B 108.6 . .
C12 C13 H13B 108.6 . .
H13A C13 H13B 107.6 . .
C13 C14 C7 115.8(2) . .
C13 C14 H14A 108.3 . .
C7 C14 H14A 108.3 . .
C13 C14 H14B 108.3 . .
C7 C14 H14B 108.3 . .
H14A C14 H14B 107.4 . .

loop_
_geom_bond_atom_site_label_1
_geom_bond_atom_site_label_2
_geom_bond_distance
_geom_bond_site_symmetry_2
U1 N1 2.2015(18) 7
U1 N1 2.2015(18) .
U1 B1 2.644(2) .
U1 B1 2.644(2) 7
U1 C6 2.695(2) .
U1 C6 2.695(2) 7
U1 C11 2.907(2) 7
U1 C11 2.907(2) .
U1 Si2 3.0784(6) 7
U1 Si2 3.0784(6) .
U1 H12 2.30(3) .
B1 C7 1.621(4) .
B1 C11 1.657(4) .
B1 C6 1.687(4) .
B1 H12 1.25(3) .
N1 Si2 1.7399(19) .
N1 Si1 1.744(2) .
Si1 C2 1.867(3) .
Si1 C3 1.867(3) .
Si1 C1 1.871(4) .
Si2 C5 1.869(3) .
Si2 C4 1.873(3) .
Si2 C6 1.894(2) .
C1 H1A 0.9800 .
C1 H1B 0.9800 .
C1 H1C 0.9800 .
C2 H2A 0.9800 .
C2 H2B 0.9800 .
C2 H2C 0.9800 .
C3 H3A 0.9800 .
C3 H3B 0.9800 .
C3 H3C 0.9800 .
C4 H4A 0.9800 .
C4 H4B 0.9800 .
C4 H4C 0.9800 .
C5 H5A 0.9800 .
C5 H5B 0.9800 .
C5 H5C 0.9800 .
C6 H6A 0.9900 .
C6 H6B 0.9900 .
C7 C8 1.533(4) .
C7 C14 1.544(4) .
C7 H7 1.0000 .
C8 C9 1.540(5) .
C8 H8A 0.9900 .
C8 H8B 0.9900 .
C9 C10 1.526(4) .
C9 H9A 0.9900 .
C9 H9B 0.9900 .
C10 C11 1.544(4) .
C10 H10A 0.9900 .
C10 H10B 0.9900 .
C11 C12 1.546(4) .
C11 H11 1.0000 .
C12 C13 1.534(4) .
C12 H12A 0.9900 .
C12 H12B 0.9900 .
C13 C14 1.533(5) .
C13 H13A 0.9900 .
C13 H13B 0.9900 .
C14 H14A 0.9900 .
C14 H14B 0.9900 .

loop_
_geom_torsion_atom_site_label_1
_geom_torsion_atom_site_label_2
_geom_torsion_atom_site_label_3
_geom_torsion_atom_site_label_4
_geom_torsion
_geom_torsion_site_symmetry_1
N1 U1 B1 C7 -30.2(8) 7
N1 U1 B1 C7 80.1(8) .
B1 U1 B1 C7 -153.3(8) 7
C6 U1 B1 C7 121.8(8) .
C6 U1 B1 C7 -108.8(8) 7
C11 U1 B1 C7 -172.8(8) 7
C11 U1 B1 C7 -118.3(8) .
Si2 U1 B1 C7 -63.9(8) 7
Si2 U1 B1 C7 92.0(8) .
N1 U1 B1 C11 88.12(14) 7
N1 U1 B1 C11 -161.61(13) .
B1 U1 B1 C11 -34.98(11) 7
C6 U1 B1 C11 -119.9(2) .
C6 U1 B1 C11 9.52(17) 7
C11 U1 B1 C11 -54.49(17) 7
Si2 U1 B1 C11 54.35(15) 7
Si2 U1 B1 C11 -149.66(15) .
N1 U1 B1 C6 -152.02(12) 7
N1 U1 B1 C6 -41.75(14) .
B1 U1 B1 C6 84.88(12) 7
C6 U1 B1 C6 129.38(14) 7
C11 U1 B1 C6 65.37(13) 7
C11 U1 B1 C6 119.9(2) .
Si2 U1 B1 C6 174.21(9) 7
Si2 U1 B1 C6 -29.80(10) .
N1 U1 N1 Si2 132.33(11) 7
B1 U1 N1 Si2 20.14(12) .
B1 U1 N1 Si2 -122.80(10) 7
C6 U1 N1 Si2 -4.83(9) .
C6 U1 N1 Si2 -148.27(9) 7
C11 U1 N1 Si2 -87.26(10) 7
C11 U1 N1 Si2 6.62(15) .
Si2 U1 N1 Si2 162.72(5) 7
N1 U1 N1 Si1 -56.58(13) 7
B1 U1 N1 Si1 -168.77(15) .
B1 U1 N1 Si1 48.29(18) 7
C6 U1 N1 Si1 166.26(18) .
C6 U1 N1 Si1 22.8(2) 7
C11 U1 N1 Si1 83.83(16) 7
C11 U1 N1 Si1 177.71(12) .
Si2 U1 N1 Si1 -26.19(19) 7
Si2 U1 N1 Si1 171.1(2) .
Si2 N1 Si1 C2 82.53(19) .
U1 N1 Si1 C2 -86.9(2) .
Si2 N1 Si1 C3 -36.5(2) .
U1 N1 Si1 C3 154.03(19) .
Si2 N1 Si1 C1 -156.94(18) .
U1 N1 Si1 C1 33.6(2) .
Si1 N1 Si2 C5 -50.3(2) .
U1 N1 Si2 C5 121.80(13) .
Si1 N1 Si2 C4 76.87(19) .
U1 N1 Si2 C4 -111.02(13) .
Si1 N1 Si2 C6 -165.40(14) .
U1 N1 Si2 C6 6.71(12) .
Si1 N1 Si2 U1 -172.1(2) .
N1 U1 Si2 N1 -61.54(17) 7
B1 U1 Si2 N1 -158.25(13) .
B1 U1 Si2 N1 72.45(12) 7
C6 U1 Si2 N1 172.50(13) .
C6 U1 Si2 N1 82.49(18) 7
C11 U1 Si2 N1 100.20(11) 7
C11 U1 Si2 N1 -174.93(11) .
Si2 U1 Si2 N1 -37.14(10) 7
N1 U1 Si2 C5 -145.59(15) 7
N1 U1 Si2 C5 -84.05(17) .
B1 U1 Si2 C5 117.70(15) .
B1 U1 Si2 C5 -11.60(16) 7
C6 U1 Si2 C5 88.45(16) .
C6 U1 Si2 C5 -1.6(2) 7
C11 U1 Si2 C5 16.15(15) 7
C11 U1 Si2 C5 101.02(15) .
Si2 U1 Si2 C5 -121.19(14) 7
N1 U1 Si2 C4 31.45(13) 7
N1 U1 Si2 C4 93.00(15) .
B1 U1 Si2 C4 -65.26(13) .
B1 U1 Si2 C4 165.45(13) 7
C6 U1 Si2 C4 -94.50(14) .
C6 U1 Si2 C4 175.49(18) 7
C11 U1 Si2 C4 -166.80(12) 7
C11 U1 Si2 C4 -81.93(12) .
Si2 U1 Si2 C4 55.86(11) 7
N1 U1 Si2 C6 125.96(11) 7
N1 U1 Si2 C6 -172.50(13) .
B1 U1 Si2 C6 29.25(11) .
B1 U1 Si2 C6 -100.05(11) 7
C6 U1 Si2 C6 -90.0(2) 7
C11 U1 Si2 C6 -72.30(10) 7
C11 U1 Si2 C6 12.57(10) .
Si2 U1 Si2 C6 150.36(8) 7
C7 B1 C6 Si2 -102.8(2) .
C11 B1 C6 Si2 136.47(18) .
U1 B1 C6 Si2 64.69(15) .
C7 B1 C6 U1 -167.5(2) .
C11 B1 C6 U1 71.79(16) .
N1 Si2 C6 B1 -64.38(19) .
C5 Si2 C6 B1 176.54(19) .
C4 Si2 C6 B1 56.9(2) .
U1 Si2 C6 B1 -58.98(16) .
N1 Si2 C6 U1 -5.40(10) .
C5 Si2 C6 U1 -124.48(11) .
C4 Si2 C6 U1 115.86(11) .
N1 U1 C6 B1 42.86(17) 7
N1 U1 C6 B1 135.82(14) .
B1 U1 C6 B1 -123.64(17) 7
C6 U1 C6 B1 -79.80(12) 7
C11 U1 C6 B1 -118.29(13) 7
C11 U1 C6 B1 -34.19(12) .
Si2 U1 C6 B1 -14.1(2) 7
Si2 U1 C6 B1 131.44(16) .
N1 U1 C6 Si2 -88.58(12) 7
N1 U1 C6 Si2 4.38(8) .
B1 U1 C6 Si2 -131.44(16) .
B1 U1 C6 Si2 104.92(10) 7
C6 U1 C6 Si2 148.76(8) 7
C11 U1 C6 Si2 110.27(8) 7
C11 U1 C6 Si2 -165.62(11) .
Si2 U1 C6 Si2 -145.51(10) 7
C11 B1 C7 C8 63.0(3) .
C6 B1 C7 C8 -63.7(3) .
U1 B1 C7 C8 178.8(7) .
C11 B1 C7 C14 -62.5(3) .
C6 B1 C7 C14 170.9(2) .
U1 B1 C7 C14 53.4(9) .
C14 C7 C8 C9 67.9(3) .
B1 C7 C8 C9 -55.0(3) .
C7 C8 C9 C10 43.6(4) .
C8 C9 C10 C11 -44.4(4) .
C9 C10 C11 C12 -67.0(3) .
C9 C10 C11 B1 55.2(3) .
C9 C10 C11 U1 126.6(3) .
C7 B1 C11 C10 -62.6(3) .
C6 B1 C11 C10 62.8(3) .
U1 B1 C11 C10 129.62(18) .
C7 B1 C11 C12 63.3(3) .
C6 B1 C11 C12 -171.3(2) .
U1 B1 C11 C12 -104.47(18) .
C7 B1 C11 U1 167.7(2) .
C6 B1 C11 U1 -66.84(15) .
N1 U1 C11 C10 166.3(2) 7
N1 U1 C11 C10 -67.3(3) .
B1 U1 C11 C10 -91.5(3) .
B1 U1 C11 C10 63.5(2) 7
C6 U1 C11 C10 -54.8(2) .
C6 U1 C11 C10 96.6(2) 7
C11 U1 C11 C10 36.1(2) 7
Si2 U1 C11 C10 132.1(2) 7
Si2 U1 C11 C10 -63.6(2) .
N1 U1 C11 C12 -0.60(18) 7
N1 U1 C11 C12 125.85(17) .
B1 U1 C11 C12 101.6(2) .
B1 U1 C11 C12 -103.32(17) 7
C6 U1 C11 C12 138.30(19) .
C6 U1 C11 C12 -70.27(17) 7
C11 U1 C11 C12 -130.81(19) 7
Si2 U1 C11 C12 -34.73(17) 7
Si2 U1 C11 C12 129.53(16) .
N1 U1 C11 B1 -102.22(14) 7
N1 U1 C11 B1 24.23(17) .
B1 U1 C11 B1 155.06(11) 7
C6 U1 C11 B1 36.69(14) .
C6 U1 C11 B1 -171.89(14) 7
C11 U1 C11 B1 127.57(16) 7
Si2 U1 C11 B1 -136.35(13) 7
Si2 U1 C11 B1 27.91(14) .
C10 C11 C12 C13 66.9(3) .
B1 C11 C12 C13 -55.0(3) .
U1 C11 C12 C13 -123.7(2) .
C11 C12 C13 C14 43.4(4) .
C12 C13 C14 C7 -42.7(4) .
C8 C7 C14 C13 -69.0(3) .
B1 C7 C14 C13 54.2(3) .
